data_7056774
loop_
_publ_author_name
'Villa-P\'erez, C.'
'Cadavid-Vargas, J. F.'
'Di Virgilio, A. L.'
'Echeverr\'ia, G. A.'
'Cam\'i, G. E.'
'Soria, D. B.'

_publ_section_title
;
 Crystal structure, Hirshfeld surface analysis, spectroscopic and
 biological studies on sulfamethazine and sulfaquinoxaline ternary
 complexes with 2,2&#x2032;-biquinoline
;
_journal_issue 2
_journal_name_full 'New Journal of Chemistry'
_journal_page_first 891
_journal_paper_doi 10.1039/C7NJ03624H
_journal_volume 42
_journal_year 2018
_chemical_formula_sum 'C28 H22 F12 N4 O4 P2'
_chemical_formula_weight 768.43
_space_group_crystal_system monoclinic
_space_group_IT_number 14
_space_group_name_Hall '-P 2ybc'
_space_group_name_H-M_alt 'P 1 21/c 1'
_symmetry_space_group_name_Hall '-P 2ybc'
_symmetry_space_group_name_H-M 'P 1 21/c 1'
_atom_sites_solution_hydrogens geom
_atom_sites_solution_primary direct
_audit_block_doi 10.5517/ccdc.csd.cc1mkctc
_audit_creation_date 2016-09-14
_audit_creation_method
;
Olex2 1.2
(compiled 2015.01.26 svn.r3150 for OlexSys, GUI svn.r4998)
;
_audit_update_record
;
2016-09-26 deposited with the CCDC.
2017-12-01 downloaded from the CCDC.
;
_cell_angle_alpha 90
_cell_angle_beta 99.974(6)
_cell_angle_gamma 90
_cell_formula_units_Z 4
_cell_length_a 19.835(2)
_cell_length_b 16.2476(17)
_cell_length_c 10.2530(10)
_cell_measurement_reflns_used 9950
_cell_measurement_temperature 100(2)
_cell_measurement_theta_max 68.38
_cell_measurement_theta_min 3.54
_cell_volume 3254.3(6)
_computing_cell_refinement 'SAINT v8.34A (Bruker, 2013)'
_computing_data_reduction 'SAINT v8.34A (Bruker, 2013)'
_computing_molecular_graphics 'Olex2 (Dolomanov et al., 2009)'
_computing_publication_material 'Olex2 (Dolomanov et al., 2009)'
_computing_structure_refinement 'XL (Sheldrick, 2008)'
_computing_structure_solution 'XT (Sheldrick, 2015)'
_diffrn_ambient_temperature 99.99
_diffrn_measured_fraction_theta_full 0.992
_diffrn_measured_fraction_theta_max 0.984
_diffrn_measurement_device_type 'Bruker APEX-II CCD'
_diffrn_measurement_method '\f and \w scans'
_diffrn_radiation_type CuK\a
_diffrn_radiation_wavelength 1.54178
_diffrn_reflns_av_R_equivalents 0.0542
_diffrn_reflns_av_unetI/netI 0.0420
_diffrn_reflns_Laue_measured_fraction_full 0.992
_diffrn_reflns_Laue_measured_fraction_max 0.984
_diffrn_reflns_limit_h_max 20
_diffrn_reflns_limit_h_min -23
_diffrn_reflns_limit_k_max 19
_diffrn_reflns_limit_k_min -19
_diffrn_reflns_limit_l_max 12
_diffrn_reflns_limit_l_min -12
_diffrn_reflns_number 27076
_diffrn_reflns_point_group_measured_fraction_full 0.992
_diffrn_reflns_point_group_measured_fraction_max 0.984
_diffrn_reflns_theta_full 67.679
_diffrn_reflns_theta_max 68.349
_diffrn_reflns_theta_min 2.262
_diffrn_standards_number 0
_exptl_absorpt_coefficient_mu 2.234
_exptl_absorpt_correction_T_max 0.7530
_exptl_absorpt_correction_T_min 0.6138
_exptl_absorpt_correction_type multi-scan
_exptl_absorpt_process_details
;
SADABS-2014/5 (Bruker,2014/5) was used for absorption correction.
;
_exptl_crystal_colour colorless
_exptl_crystal_density_diffrn 1.568
_exptl_crystal_description block
_exptl_crystal_F_000 1552
_exptl_crystal_size_max 0.309
_exptl_crystal_size_mid 0.076
_exptl_crystal_size_min 0.036
_refine_diff_density_max 0.992
_refine_diff_density_min -0.426
_refine_diff_density_rms 0.100
_refine_ls_extinction_method none
_refine_ls_goodness_of_fit_ref 1.055
_refine_ls_hydrogen_treatment constr
_refine_ls_matrix_type full
_refine_ls_number_parameters 453
_refine_ls_number_reflns 5878
_refine_ls_number_restraints 0
_refine_ls_restrained_S_all 1.055
_refine_ls_R_factor_all 0.0817
_refine_ls_R_factor_gt 0.0686
_refine_ls_shift/su_max 0.000
_refine_ls_shift/su_mean 0.000
_refine_ls_structure_factor_coef Fsqd
_refine_ls_weighting_details 'w=1/[\s^2^(Fo^2^)+(0.1273P)^2^+2.0518P] where P=(Fo^2^+2Fc^2^)/3'
_refine_ls_weighting_scheme calc
_refine_ls_wR_factor_gt 0.1921
_refine_ls_wR_factor_ref 0.2023
_reflns_Friedel_coverage 0.000
_reflns_number_gt 4606
_reflns_number_total 5878
_reflns_threshold_expression 'I > 2\s(I)'
_cod_data_source_file c7nj03624h2.cif
_cod_data_source_block cref
_cod_depositor_comments
;

2018-01-31
Z value and formula fixed to values more according to usual
chemical conventions.                 miguel

 Adding full bibliography for 7056774--7056777.cif.
;
_cod_original_formula_sum 'C18.67 H14.67 F8 N2.67 O2.67 P1.33'
_cod_original_formula_units_Z 6
_cod_original_formula_weight 512.29
_cod_database_code 7056774
_shelx_space_group_comment
;
The symmetry employed for this shelxl refinement is uniquely defined
by the following loop, which should always be used as a source of
symmetry information in preference to the above space-group names.
They are only intended as comments.
;
_shelx_estimated_absorpt_t_max 0.924
_shelx_estimated_absorpt_t_min 0.545
_olex2_refinement_description
;
1. Fixed Uiso
 At 1.2 times of:
  All C(H) groups, All C(H,H) groups
 At 1.5 times of:
  All C(H,H,H) groups
2.a Secondary CH2 refined with riding coordinates:
 C018(H01A,H01B), C01C(H01E,H01F)
2.b Aromatic/amide H refined with riding coordinates:
 C00S(H00S), C00V(H00V), C00W(H00W), C00X(H00X), C00Z(H00Z), C012(H012),
 C014(H014), C015(H015), C016(H016), C019(H019), C01A(H01C), C01B(H01D)
2.c Idealised Me refined as rotating group:
 C01D(H01G,H01H,H01I), C01E(H01J,H01K,H01L)
;
_shelx_shelxl_version_number 2014/7
_olex2_submission_special_instructions 'No special instructions were received'

loop_
_space_group_symop_operation_xyz
'x, y, z'
'-x, y+1/2, -z+1/2'
'-x, -y, -z'
'x, -y-1/2, z-1/2'

loop_
_atom_site_label
_atom_site_type_symbol
_atom_site_fract_x
_atom_site_fract_y
_atom_site_fract_z
_atom_site_U_iso_or_equiv
_atom_site_adp_type
_atom_site_occupancy
_atom_site_site_symmetry_order
_atom_site_calc_flag
_atom_site_refinement_flags_posn
P001 P 0.50153(5) 0.64065(5) 0.72172(7) 0.0338(3) Uani 1 1 d .
P002 P 0.00860(6) 0.84947(6) 0.76253(8) 0.0474(3) Uani 1 1 d .
O003 O 0.15679(11) 0.94947(14) 0.4871(2) 0.0347(5) Uani 1 1 d .
F004 F 0.47813(14) 0.57803(13) 0.60201(19) 0.0538(6) Uani 1 1 d .
O005 O 0.34791(12) 0.58548(16) 1.0029(2) 0.0402(6) Uani 1 1 d .
F006 F 0.52588(15) 0.70243(13) 0.8390(2) 0.0641(7) Uani 1 1 d .
O007 O 0.20642(11) 0.52565(15) 0.6165(2) 0.0397(6) Uani 1 1 d .
F008 F 0.50335(15) 0.71151(14) 0.6163(2) 0.0630(7) Uani 1 1 d .
F009 F 0.49516(15) 0.56935(15) 0.8239(2) 0.0659(8) Uani 1 1 d .
O00A O 0.29540(11) 1.01003(15) 0.8756(2) 0.0389(5) Uani 1 1 d .
F00B F -0.02927(14) 0.78780(15) 0.6567(2) 0.0634(7) Uani 1 1 d .
N00C N 0.47610(13) 0.39473(15) 0.7430(2) 0.0273(5) Uani 1 1 d .
N00D N 0.01376(13) 1.09771(16) 0.7757(2) 0.0307(6) Uani 1 1 d .
N00E N 0.27675(12) 0.55636(17) 0.8102(3) 0.0309(6) Uani 1 1 d .
N00F N 0.22459(13) 0.97945(16) 0.6824(2) 0.0301(6) Uani 1 1 d .
F00G F 0.42304(13) 0.6635(2) 0.7211(2) 0.0726(8) Uani 1 1 d .
F00H F 0.03771(15) 0.89820(19) 0.6508(2) 0.0755(8) Uani 1 1 d .
F00I F 0.07570(17) 0.79155(19) 0.7820(3) 0.0837(10) Uani 1 1 d .
F00J F 0.57793(14) 0.6151(2) 0.7205(4) 0.0898(10) Uani 1 1 d .
C00K C 0.24823(13) 0.81032(19) 0.7308(3) 0.0248(6) Uani 1 1 d .
F00L F 0.0455(2) 0.91134(17) 0.8715(3) 0.1135(16) Uani 1 1 d .
F00M F -0.05584(19) 0.90784(19) 0.7411(3) 0.0916(10) Uani 1 1 d .
C00N C 0.25837(13) 0.72525(19) 0.7565(3) 0.0265(6) Uani 1 1 d .
C00O C 0.20325(14) 0.8354(2) 0.6152(3) 0.0268(6) Uani 1 1 d .
C00P C 0.22327(14) 0.6674(2) 0.6664(3) 0.0277(6) Uani 1 1 d .
C00Q C 0.19218(14) 0.92426(19) 0.5874(3) 0.0278(6) Uani 1 1 d .
C00R C 0.30353(14) 0.7002(2) 0.8717(3) 0.0283(6) Uani 1 1 d .
C00S C 0.16984(14) 0.7774(2) 0.5291(3) 0.0285(6) Uani 1 1 d .
H00S H 0.1398 0.7948 0.4516 0.034 Uiso 1 1 calc R
C00T C 0.28271(14) 0.86884(19) 0.8213(3) 0.0271(6) Uani 1 1 d .
C00U C 0.23335(14) 0.5781(2) 0.6921(3) 0.0313(7) Uani 1 1 d .
C00V C 0.36108(16) 0.4332(2) 0.6749(3) 0.0315(7) Uani 1 1 d .
H00V H 0.3240 0.4450 0.6056 0.038 Uiso 1 1 calc R
C00W C 0.17963(14) 0.6939(2) 0.5545(3) 0.0296(6) Uani 1 1 d .
H00W H 0.1561 0.6547 0.4945 0.036 Uiso 1 1 calc R
C00X C 0.42306(16) 0.41176(19) 0.6456(3) 0.0305(7) Uani 1 1 d .
H00X H 0.4290 0.4087 0.5558 0.037 Uiso 1 1 calc R
F00Y F -0.0156(3) 0.8001(2) 0.8784(3) 0.1178(16) Uani 1 1 d .
C00Z C 0.46904(16) 0.39643(19) 0.8701(3) 0.0306(7) Uani 1 1 d .
H00Z H 0.5069 0.3834 0.9372 0.037 Uiso 1 1 calc R
C010 C 0.26966(14) 0.9573(2) 0.7986(3) 0.0297(7) Uani 1 1 d .
C011 C 0.13967(16) 1.08300(18) 0.7032(3) 0.0300(7) Uani 1 1 d .
C012 C 0.33721(15) 0.7581(2) 0.9576(3) 0.0313(7) Uani 1 1 d .
H012 H 0.3680 0.7408 1.0342 0.038 Uiso 1 1 calc R
C013 C 0.35204(16) 0.43792(18) 0.8062(3) 0.0296(6) Uani 1 1 d .
C014 C 0.40669(16) 0.41715(19) 0.9044(3) 0.0310(7) Uani 1 1 d .
H014 H 0.4014 0.4171 0.9947 0.037 Uiso 1 1 calc R
C015 C 0.13357(16) 1.0850(2) 0.8356(3) 0.0348(7) Uani 1 1 d .
H015 H 0.1731 1.0812 0.9023 0.042 Uiso 1 1 calc R
C016 C 0.08139(18) 1.0910(2) 0.6091(3) 0.0365(7) Uani 1 1 d .
H016 H 0.0847 1.0918 0.5178 0.044 Uiso 1 1 calc R
C017 C 0.31255(15) 0.6115(2) 0.9017(3) 0.0316(7) Uani 1 1 d .
C018 C 0.20806(16) 1.0672(2) 0.6620(3) 0.0332(7) Uani 1 1 d .
H01A H 0.2058 1.0818 0.5676 0.040 Uiso 1 1 calc R
H01B H 0.2439 1.1012 0.7157 0.040 Uiso 1 1 calc R
C019 C 0.32637(15) 0.8422(2) 0.9326(3) 0.0308(7) Uani 1 1 d .
H019 H 0.3494 0.8814 0.9932 0.037 Uiso 1 1 calc R
C01A C 0.01834(17) 1.0977(2) 0.6472(3) 0.0359(7) Uani 1 1 d .
H01C H -0.0219 1.1024 0.5821 0.043 Uiso 1 1 calc R
C01B C 0.07049(17) 1.0926(2) 0.8695(3) 0.0358(7) Uani 1 1 d .
H01D H 0.0663 1.0943 0.9603 0.043 Uiso 1 1 calc R
C01C C 0.28570(17) 0.4677(2) 0.8414(3) 0.0367(7) Uani 1 1 d .
H01E H 0.2471 0.4363 0.7907 0.044 Uiso 1 1 calc R
H01F H 0.2858 0.4588 0.9369 0.044 Uiso 1 1 calc R
C01D C 0.54440(16) 0.3790(2) 0.7084(3) 0.0334(7) Uani 1 1 d .
H01G H 0.5415 0.3324 0.6470 0.050 Uiso 1 1 calc GR
H01H H 0.5771 0.3662 0.7889 0.050 Uiso 1 1 calc GR
H01I H 0.5598 0.4281 0.6663 0.050 Uiso 1 1 calc GR
C01E C -0.05409(17) 1.1035(2) 0.8152(3) 0.0404(8) Uani 1 1 d .
H01J H -0.0594 1.1580 0.8531 0.061 Uiso 1 1 calc GR
H01K H -0.0581 1.0611 0.8814 0.061 Uiso 1 1 calc GR
H01L H -0.0898 1.0953 0.7374 0.061 Uiso 1 1 calc GR

loop_
_atom_site_aniso_label
_atom_site_aniso_U_11
_atom_site_aniso_U_22
_atom_site_aniso_U_33
_atom_site_aniso_U_23
_atom_site_aniso_U_13
_atom_site_aniso_U_12
P001 0.0514(5) 0.0251(4) 0.0244(4) 0.0032(3) 0.0050(3) 0.0032(3)
P002 0.0861(8) 0.0294(5) 0.0260(4) 0.0063(3) 0.0076(4) 0.0104(4)
O003 0.0393(12) 0.0364(12) 0.0285(11) 0.0011(9) 0.0059(9) 0.0075(10)
F004 0.0974(18) 0.0351(11) 0.0286(10) -0.0006(8) 0.0098(10) -0.0006(11)
O005 0.0445(13) 0.0455(14) 0.0304(11) 0.0052(10) 0.0066(10) 0.0159(11)
F006 0.114(2) 0.0305(11) 0.0383(11) -0.0020(9) -0.0134(12) 0.0033(12)
O007 0.0334(12) 0.0342(13) 0.0500(13) -0.0038(11) 0.0036(10) 0.0025(10)
F008 0.0999(19) 0.0398(13) 0.0468(12) 0.0137(10) 0.0055(12) -0.0123(12)
F009 0.115(2) 0.0484(14) 0.0295(10) 0.0091(10) -0.0009(11) -0.0188(14)
O00A 0.0391(12) 0.0378(13) 0.0382(12) -0.0071(10) 0.0025(10) -0.0030(10)
F00B 0.0863(18) 0.0420(13) 0.0552(14) -0.0014(10) -0.0062(12) 0.0094(12)
N00C 0.0325(13) 0.0244(13) 0.0258(12) 0.0026(9) 0.0075(10) 0.0072(10)
N00D 0.0356(14) 0.0267(13) 0.0308(13) -0.0022(10) 0.0082(10) 0.0090(11)
N00E 0.0279(12) 0.0320(14) 0.0353(13) 0.0033(11) 0.0123(10) 0.0053(11)
N00F 0.0299(12) 0.0322(14) 0.0297(12) -0.0003(10) 0.0095(10) 0.0045(11)
F00G 0.0578(15) 0.111(2) 0.0505(13) -0.0029(14) 0.0124(11) 0.0157(15)
F00H 0.0868(19) 0.087(2) 0.0487(14) 0.0269(13) -0.0001(12) -0.0161(15)
F00I 0.106(2) 0.0789(19) 0.0528(15) -0.0044(13) -0.0233(14) 0.0362(17)
F00J 0.0540(16) 0.104(2) 0.110(2) -0.013(2) 0.0101(15) 0.0160(16)
C00K 0.0182(12) 0.0320(16) 0.0260(13) -0.0010(12) 0.0086(10) 0.0036(11)
F00L 0.230(5) 0.0417(15) 0.0465(15) -0.0006(12) -0.038(2) 0.014(2)
F00M 0.118(3) 0.0619(18) 0.100(2) 0.0027(16) 0.0338(19) 0.0392(18)
C00N 0.0185(12) 0.0363(16) 0.0263(14) 0.0006(12) 0.0088(10) 0.0031(12)
C00O 0.0222(13) 0.0346(16) 0.0253(13) -0.0004(12) 0.0091(11) 0.0029(12)
C00P 0.0193(13) 0.0348(17) 0.0305(14) -0.0003(12) 0.0082(11) 0.0064(12)
C00Q 0.0254(14) 0.0346(17) 0.0256(14) -0.0008(12) 0.0105(11) 0.0040(12)
C00R 0.0203(13) 0.0379(18) 0.0286(14) 0.0005(12) 0.0091(11) 0.0070(12)
C00S 0.0238(13) 0.0365(17) 0.0251(13) -0.0003(12) 0.0037(11) 0.0078(12)
C00T 0.0213(13) 0.0372(17) 0.0245(13) -0.0046(12) 0.0083(11) 0.0014(12)
C00U 0.0222(14) 0.0376(18) 0.0357(16) -0.0021(13) 0.0099(12) 0.0038(12)
C00V 0.0337(15) 0.0324(16) 0.0272(14) 0.0057(12) 0.0017(12) 0.0045(13)
C00W 0.0233(14) 0.0375(17) 0.0287(14) -0.0071(13) 0.0065(11) 0.0007(12)
C00X 0.0400(17) 0.0274(15) 0.0249(14) 0.0048(11) 0.0078(12) 0.0063(13)
F00Y 0.238(5) 0.066(2) 0.0659(18) 0.0271(15) 0.073(2) 0.014(2)
C00Z 0.0384(16) 0.0306(16) 0.0231(14) 0.0049(12) 0.0066(12) 0.0094(13)
C010 0.0257(14) 0.0359(17) 0.0298(14) -0.0037(13) 0.0109(11) 0.0012(12)
C011 0.0396(17) 0.0203(14) 0.0311(15) 0.0020(11) 0.0088(13) 0.0037(12)
C012 0.0237(14) 0.0472(19) 0.0233(14) -0.0040(13) 0.0046(11) 0.0068(13)
C013 0.0363(15) 0.0218(14) 0.0333(15) 0.0053(12) 0.0132(12) 0.0027(12)
C014 0.0403(17) 0.0304(16) 0.0233(13) 0.0062(12) 0.0086(12) 0.0080(13)
C015 0.0351(16) 0.0410(18) 0.0275(15) -0.0013(13) 0.0033(12) 0.0088(14)
C016 0.0466(18) 0.0329(17) 0.0298(15) 0.0036(13) 0.0061(13) 0.0133(14)
C017 0.0292(15) 0.0398(18) 0.0285(15) 0.0021(13) 0.0123(12) 0.0092(13)
C018 0.0370(16) 0.0299(17) 0.0349(15) 0.0029(13) 0.0126(13) 0.0028(13)
C019 0.0242(14) 0.0398(17) 0.0287(14) -0.0055(13) 0.0056(11) 0.0012(13)
C01A 0.0384(17) 0.0395(18) 0.0283(15) 0.0000(13) 0.0020(12) 0.0152(14)
C01B 0.0417(17) 0.0396(18) 0.0265(15) 0.0011(13) 0.0067(13) 0.0080(14)
C01C 0.0360(16) 0.0386(18) 0.0386(17) 0.0066(14) 0.0155(13) 0.0049(14)
C01D 0.0323(16) 0.0359(17) 0.0344(16) 0.0023(13) 0.0128(12) 0.0082(13)
C01E 0.0334(17) 0.051(2) 0.0383(17) -0.0075(15) 0.0098(13) 0.0118(15)

loop_
_atom_type_symbol
_atom_type_description
_atom_type_scat_dispersion_real
_atom_type_scat_dispersion_imag
_atom_type_scat_source
C C 0.0181 0.0091 'International Tables Vol C Tables 4.2.6.8 and 6.1.1.4'
H H 0.0000 0.0000 'International Tables Vol C Tables 4.2.6.8 and 6.1.1.4'
F F 0.0727 0.0534 'International Tables Vol C Tables 4.2.6.8 and 6.1.1.4'
N N 0.0311 0.0180 'International Tables Vol C Tables 4.2.6.8 and 6.1.1.4'
O O 0.0492 0.0322 'International Tables Vol C Tables 4.2.6.8 and 6.1.1.4'
P P 0.2955 0.4335 'International Tables Vol C Tables 4.2.6.8 and 6.1.1.4'

loop_
_citation_id
_citation_doi
_citation_year
1 10.1002/anie.201702019 2017

loop_
_geom_angle_atom_site_label_1
_geom_angle_atom_site_label_2
_geom_angle_atom_site_label_3
_geom_angle
F006 P001 F004 179.00(17)
F006 P001 F008 91.01(13)
F006 P001 F009 90.58(12)
F006 P001 F00G 91.41(16)
F008 P001 F004 88.67(12)
F008 P001 F00G 88.02(16)
F009 P001 F004 89.79(12)
F009 P001 F008 176.70(16)
F009 P001 F00G 89.05(16)
F00G P001 F004 89.53(15)
F00J P001 F004 88.72(16)
F00J P001 F006 90.35(17)
F00J P001 F008 92.90(18)
F00J P001 F009 89.98(18)
F00J P001 F00G 178.00(19)
F00B P002 F00H 90.57(15)
F00B P002 F00I 89.94(15)
F00B P002 F00L 178.6(2)
F00B P002 F00M 90.47(17)
F00B P002 F00Y 91.4(2)
F00H P002 F00I 89.13(18)
F00H P002 F00L 90.65(19)
F00L P002 F00I 90.72(19)
F00M P002 F00H 89.23(18)
F00M P002 F00I 178.3(2)
F00M P002 F00L 88.9(2)
F00Y P002 F00H 176.4(2)
F00Y P002 F00I 87.8(2)
F00Y P002 F00L 87.4(2)
F00Y P002 F00M 93.8(2)
C00X N00C C01D 119.1(2)
C00Z N00C C00X 121.2(3)
C00Z N00C C01D 119.5(2)
C01A N00D C01B 120.8(3)
C01A N00D C01E 119.5(3)
C01B N00D C01E 119.7(3)
C00U N00E C01C 117.6(3)
C017 N00E C00U 125.6(3)
C017 N00E C01C 116.8(3)
C00Q N00F C010 125.1(3)
C00Q N00F C018 117.4(2)
C010 N00F C018 117.5(3)
C00N C00K C00T 119.7(3)
C00O C00K C00N 119.1(3)
C00O C00K C00T 121.2(3)
C00P C00N C00K 119.3(3)
C00R C00N C00K 119.1(3)
C00R C00N C00P 121.6(3)
C00K C00O C00Q 119.5(3)
C00S C00O C00K 120.2(3)
C00S C00O C00Q 120.3(3)
C00N C00P C00U 119.9(3)
C00W C00P C00N 120.2(3)
C00W C00P C00U 119.9(3)
O003 C00Q N00F 120.3(3)
O003 C00Q C00O 122.5(3)
N00F C00Q C00O 117.2(2)
C00N C00R C017 119.4(3)
C012 C00R C00N 120.2(3)
C012 C00R C017 120.3(3)
C00O C00S H00S 119.6
C00O C00S C00W 120.7(3)
C00W C00S H00S 119.6
C00K C00T C010 120.0(3)
C019 C00T C00K 119.6(3)
C019 C00T C010 120.4(3)
O007 C00U N00E 120.8(3)
O007 C00U C00P 122.9(3)
N00E C00U C00P 116.3(3)
C00X C00V H00V 120.0
C00X C00V C013 120.1(3)
C013 C00V H00V 120.0
C00P C00W C00S 120.5(3)
C00P C00W H00W 119.7
C00S C00W H00W 119.7
N00C C00X C00V 120.5(3)
N00C C00X H00X 119.7
C00V C00X H00X 119.7
N00C C00Z H00Z 119.9
N00C C00Z C014 120.2(3)
C014 C00Z H00Z 119.9
O00A C010 N00F 120.2(3)
O00A C010 C00T 122.9(3)
N00F C010 C00T 116.9(3)
C015 C011 C018 120.9(3)
C016 C011 C015 118.6(3)
C016 C011 C018 120.3(3)
C00R C012 H012 119.8
C00R C012 C019 120.5(3)
C019 C012 H012 119.8
C00V C013 C01C 121.0(3)
C014 C013 C00V 118.3(3)
C014 C013 C01C 120.7(3)
C00Z C014 C013 119.6(3)
C00Z C014 H014 120.2
C013 C014 H014 120.2
C011 C015 H015 120.2
C01B C015 C011 119.5(3)
C01B C015 H015 120.2
C011 C016 H016 119.9
C011 C016 C01A 120.1(3)
C01A C016 H016 119.9
O005 C017 N00E 119.8(3)
O005 C017 C00R 123.0(3)
N00E C017 C00R 117.1(3)
N00F C018 C011 108.3(2)
N00F C018 H01A 110.0
N00F C018 H01B 110.0
C011 C018 H01A 110.0
C011 C018 H01B 110.0
H01A C018 H01B 108.4
C00T C019 C012 120.9(3)
C00T C019 H019 119.6
C012 C019 H019 119.6
N00D C01A C016 120.0(3)
N00D C01A H01C 120.0
C016 C01A H01C 120.0
N00D C01B C015 120.9(3)
N00D C01B H01D 119.6
C015 C01B H01D 119.6
N00E C01C C013 109.8(3)
N00E C01C H01E 109.7
N00E C01C H01F 109.7
C013 C01C H01E 109.7
C013 C01C H01F 109.7
H01E C01C H01F 108.2
N00C C01D H01G 109.5
N00C C01D H01H 109.5
N00C C01D H01I 109.5
H01G C01D H01H 109.5
H01G C01D H01I 109.5
H01H C01D H01I 109.5
N00D C01E H01J 109.5
N00D C01E H01K 109.5
N00D C01E H01L 109.5
H01J C01E H01K 109.5
H01J C01E H01L 109.5
H01K C01E H01L 109.5

loop_
_geom_bond_atom_site_label_1
_geom_bond_atom_site_label_2
_geom_bond_distance
P001 F004 1.600(2)
P001 F006 1.577(2)
P001 F008 1.583(2)
P001 F009 1.581(2)
P001 F00G 1.599(3)
P001 F00J 1.573(3)
P002 F00B 1.569(3)
P002 F00H 1.582(3)
P002 F00I 1.614(3)
P002 F00L 1.585(3)
P002 F00M 1.576(3)
P002 F00Y 1.576(3)
O003 C00Q 1.212(4)
O005 C017 1.223(4)
O007 C00U 1.212(4)
O00A C010 1.216(4)
N00C C00X 1.348(4)
N00C C00Z 1.335(4)
N00C C01D 1.481(4)
N00D C01A 1.336(4)
N00D C01B 1.350(4)
N00D C01E 1.474(4)
N00E C00U 1.404(4)
N00E C017 1.399(4)
N00E C01C 1.479(4)
N00F C00Q 1.396(4)
N00F C010 1.407(4)
N00F C018 1.469(4)
C00K C00N 1.415(4)
C00K C00O 1.415(4)
C00K C00T 1.419(4)
C00N C00P 1.414(4)
C00N C00R 1.413(4)
C00O C00Q 1.481(4)
C00O C00S 1.379(4)
C00P C00U 1.482(5)
C00P C00W 1.381(4)
C00R C012 1.380(4)
C00R C017 1.478(5)
C00S H00S 0.9500
C00S C00W 1.389(5)
C00T C010 1.472(5)
C00T C019 1.377(4)
C00V H00V 0.9500
C00V C00X 1.361(5)
C00V C013 1.390(4)
C00W H00W 0.9500
C00X H00X 0.9500
C00Z H00Z 0.9500
C00Z C014 1.385(4)
C011 C015 1.384(4)
C011 C016 1.377(5)
C011 C018 1.511(4)
C012 H012 0.9500
C012 C019 1.400(5)
C013 C014 1.387(4)
C013 C01C 1.504(4)
C014 H014 0.9500
C015 H015 0.9500
C015 C01B 1.361(5)
C016 H016 0.9500
C016 C01A 1.378(5)
C018 H01A 0.9900
C018 H01B 0.9900
C019 H019 0.9500
C01A H01C 0.9500
C01B H01D 0.9500
C01C H01E 0.9900
C01C H01F 0.9900
C01D H01G 0.9800
C01D H01H 0.9800
C01D H01I 0.9800
C01E H01J 0.9800
C01E H01K 0.9800
C01E H01L 0.9800

loop_
_geom_torsion_atom_site_label_1
_geom_torsion_atom_site_label_2
_geom_torsion_atom_site_label_3
_geom_torsion_atom_site_label_4
_geom_torsion
N00C C00Z C014 C013 -1.4(5)
C00K C00N C00P C00U -179.9(2)
C00K C00N C00P C00W 0.1(4)
C00K C00N C00R C012 -0.1(4)
C00K C00N C00R C017 177.9(2)
C00K C00O C00Q O003 176.5(3)
C00K C00O C00Q N00F -3.4(4)
C00K C00O C00S C00W 0.1(4)
C00K C00T C010 O00A 176.7(3)
C00K C00T C010 N00F -2.6(4)
C00K C00T C019 C012 0.0(4)
C00N C00K C00O C00Q 179.9(2)
C00N C00K C00O C00S 0.1(4)
C00N C00K C00T C010 -176.9(2)
C00N C00K C00T C019 0.8(4)
C00N C00P C00U O007 -177.6(3)
C00N C00P C00U N00E 2.1(4)
C00N C00P C00W C00S 0.1(4)
C00N C00R C012 C019 0.9(4)
C00N C00R C017 O005 -176.1(3)
C00N C00R C017 N00E 2.0(4)
C00O C00K C00N C00P -0.2(4)
C00O C00K C00N C00R 179.7(2)
C00O C00K C00T C010 2.7(4)
C00O C00K C00T C019 -179.7(3)
C00O C00S C00W C00P -0.2(4)
C00P C00N C00R C012 179.8(3)
C00P C00N C00R C017 -2.3(4)
C00Q N00F C010 O00A -179.9(3)
C00Q N00F C010 C00T -0.6(4)
C00Q N00F C018 C011 78.6(3)
C00Q C00O C00S C00W -179.7(3)
C00R C00N C00P C00U 0.2(4)
C00R C00N C00P C00W -179.8(3)
C00R C012 C019 C00T -0.8(4)
C00S C00O C00Q O003 -3.7(4)
C00S C00O C00Q N00F 176.5(2)
C00T C00K C00N C00P 179.4(2)
C00T C00K C00N C00R -0.7(4)
C00T C00K C00O C00Q 0.4(4)
C00T C00K C00O C00S -179.5(3)
C00U N00E C017 O005 178.5(3)
C00U N00E C017 C00R 0.4(4)
C00U N00E C01C C013 100.3(3)
C00U C00P C00W C00S -179.9(3)
C00V C013 C014 C00Z 3.1(5)
C00V C013 C01C N00E -68.2(4)
C00W C00P C00U O007 2.4(4)
C00W C00P C00U N00E -177.9(3)
C00X N00C C00Z C014 -1.0(5)
C00X C00V C013 C014 -2.5(5)
C00X C00V C013 C01C 175.3(3)
C00Z N00C C00X C00V 1.7(5)
C010 N00F C00Q O003 -176.3(3)
C010 N00F C00Q C00O 3.6(4)
C010 N00F C018 C011 -98.9(3)
C010 C00T C019 C012 177.7(3)
C011 C015 C01B N00D 0.3(5)
C011 C016 C01A N00D 1.0(5)
C012 C00R C017 O005 1.9(4)
C012 C00R C017 N00E 179.9(3)
C013 C00V C00X N00C 0.1(5)
C014 C013 C01C N00E 109.5(3)
C015 C011 C016 C01A -2.4(5)
C015 C011 C018 N00F 74.1(4)
C016 C011 C015 C01B 1.7(5)
C016 C011 C018 N00F -102.1(3)
C017 N00E C00U O007 177.3(3)
C017 N00E C00U C00P -2.4(4)
C017 N00E C01C C013 -79.8(3)
C017 C00R C012 C019 -177.1(3)
C018 N00F C00Q O003 6.4(4)
C018 N00F C00Q C00O -173.7(2)
C018 N00F C010 O00A -2.6(4)
C018 N00F C010 C00T 176.7(2)
C018 C011 C015 C01B -174.6(3)
C018 C011 C016 C01A 173.9(3)
C019 C00T C010 O00A -0.9(4)
C019 C00T C010 N00F 179.8(3)
C01A N00D C01B C015 -1.8(5)
C01B N00D C01A C016 1.2(5)
C01C N00E C00U O007 -2.8(4)
C01C N00E C00U C00P 177.6(2)
C01C N00E C017 O005 -1.5(4)
C01C N00E C017 C00R -179.6(2)
C01C C013 C014 C00Z -174.6(3)
C01D N00C C00X C00V -174.5(3)
C01D N00C C00Z C014 175.1(3)
C01E N00D C01A C016 -178.9(3)
C01E N00D C01B C015 178.3(3)

loop_
_smtbx_masks_void_nr
_smtbx_masks_void_average_x
_smtbx_masks_void_average_y
_smtbx_masks_void_average_z
_smtbx_masks_void_volume
_smtbx_masks_void_count_electrons
1 0.249 0.250 -0.059 228.4 48.4
2 0.751 0.750 -0.676 228.4 48.4
